data_4128884
loop_
_publ_author_name
'Qiu, Yu-Chen'
'Yuan, Shuai'
'Li, Xiao-Xin'
'Du, Dong-Ying'
'Wang, Cong'
'Qin, Jun-Sheng'
'Drake, Hannah F.'
'Lan, Ya-Qian'
'Jiang, Lei'
'Zhou, Hong-Cai'

_publ_section_title
;
 Face-Sharing Archimedean Solids Stacking for the Construction of
 Mixed-Ligand Metal-Organic Frameworks.
;
_journal_issue 35
_journal_name_full 'Journal of the American Chemical Society'
_journal_page_first 13841
_journal_page_last 13848
_journal_paper_doi 10.1021/jacs.9b05580
_journal_volume 141
_journal_year 2019
_chemical_formula_moiety '0.33(C936 H480 N60 O180 Zn63)'
_chemical_formula_sum 'C312 H160 N20 O60 Zn21'
_chemical_formula_weight 6521.36
_space_group_crystal_system cubic
_space_group_IT_number 221
_space_group_name_Hall '-P 4 2 3'
_space_group_name_H-M_alt 'P m -3 m'
_atom_sites_solution_hydrogens geom
_atom_sites_solution_primary direct
_audit_creation_date 2019-04-24
_audit_creation_method
;
Olex2 1.2
(compiled 2018.05.29 svn.r3508 for OlexSys, GUI svn.r5506)
;
_cell_angle_alpha 90
_cell_angle_beta 90
_cell_angle_gamma 90
_cell_formula_units_Z 3
_cell_length_a 43.4917(16)
_cell_length_b 43.4917(16)
_cell_length_c 43.4917(16)
_cell_measurement_reflns_used 9423
_cell_measurement_temperature 298(2)
_cell_measurement_theta_max 23.26
_cell_measurement_theta_min 2.20
_cell_volume 82266(5)
_computing_cell_refinement 'SAINT v8.37A (Bruker, 2015)'
_computing_data_reduction 'SAINT v8.37A (Bruker, 2015)'
_computing_molecular_graphics 'Olex2 (Dolomanov et al., 2009)'
_computing_publication_material 'Olex2 (Dolomanov et al., 2009)'
_computing_structure_refinement 'XL (Sheldrick, 2008)'
_computing_structure_solution 'XS (Sheldrick, 2008)'
_diffrn_ambient_temperature 298
_diffrn_detector 'Bruker APEX2 area detector'
_diffrn_detector_area_resol_mean 7.9
_diffrn_detector_type 'CCD area detector'
_diffrn_measured_fraction_theta_full 0.999
_diffrn_measured_fraction_theta_max 0.999
_diffrn_measurement_device 'three-circle diffractometer'
_diffrn_measurement_device_type 'Bruker SMART APEX2 area detector'
_diffrn_measurement_method '\w and \f scans'
_diffrn_radiation_monochromator 'mirror optics'
_diffrn_radiation_probe x-ray
_diffrn_radiation_type MoK\a
_diffrn_radiation_wavelength 0.71073
_diffrn_reflns_av_R_equivalents 0.1243
_diffrn_reflns_av_unetI/netI 0.0994
_diffrn_reflns_Laue_measured_fraction_full 0.999
_diffrn_reflns_Laue_measured_fraction_max 0.999
_diffrn_reflns_limit_h_max 48
_diffrn_reflns_limit_h_min -48
_diffrn_reflns_limit_k_max 42
_diffrn_reflns_limit_k_min -37
_diffrn_reflns_limit_l_max 35
_diffrn_reflns_limit_l_min -48
_diffrn_reflns_number 399034
_diffrn_reflns_point_group_measured_fraction_full 0.999
_diffrn_reflns_point_group_measured_fraction_max 0.999
_diffrn_reflns_theta_full 23.292
_diffrn_reflns_theta_max 23.292
_diffrn_reflns_theta_min 0.662
_diffrn_source 'microfocus sealed X-ray tube'
_diffrn_source_type 'Incoatec I\ms'
_diffrn_standards_number 0
_exptl_absorpt_coefficient_mu 0.471
_exptl_absorpt_correction_T_max 0.7449
_exptl_absorpt_correction_T_min 0.4995
_exptl_absorpt_correction_type multi-scan
_exptl_absorpt_process_details
'SADABS-2016/2 (Bruker,2016/2) was used for absorption correction. wR2(int) was 0.0900 before and 0.0709 after correction. The Ratio of minimum to maximum transmission is 0.6706. The \l/2 correction factor is Not present.'
_exptl_crystal_colour violet
_exptl_crystal_colour_primary violet
_exptl_crystal_density_diffrn 0.395
_exptl_crystal_description octahedral
_exptl_crystal_F_000 9846
_exptl_crystal_size_max 0.1
_exptl_crystal_size_mid 0.1
_exptl_crystal_size_min 0.1
_platon_squeeze_details
;
;
_refine_diff_density_max 1.434
_refine_diff_density_min -0.774
_refine_diff_density_rms 0.053
_refine_ls_extinction_method none
_refine_ls_goodness_of_fit_ref 1.084
_refine_ls_hydrogen_treatment constr
_refine_ls_matrix_type full
_refine_ls_number_parameters 136
_refine_ls_number_reflns 11042
_refine_ls_number_restraints 24
_refine_ls_restrained_S_all 1.149
_refine_ls_R_factor_all 0.1647
_refine_ls_R_factor_gt 0.0819
_refine_ls_shift/su_max 0.001
_refine_ls_shift/su_mean 0.000
_refine_ls_structure_factor_coef Fsqd
_refine_ls_weighting_details 'w=1/[\s^2^(Fo^2^)+(0.1016P)^2^+23.5881P] where P=(Fo^2^+2Fc^2^)/3'
_refine_ls_weighting_scheme calc
_refine_ls_wR_factor_gt 0.1807
_refine_ls_wR_factor_ref 0.2106
_reflns_Friedel_coverage 0.000
_reflns_number_gt 7032
_reflns_number_total 11042
_reflns_threshold_expression 'I > 2\s(I)'
_cod_data_source_file ja9b05580_si_002.cif
_cod_data_source_block mo_btbtcppzn_0m
_cod_original_cell_volume 82266(9)
_cod_database_code 4128884
_shelx_shelxl_version_number 2014/7
_shelx_space_group_comment
;
The symmetry employed for this shelxl refinement is uniquely defined
by the following loop, which should always be used as a source of
symmetry information in preference to the above space-group names.
They are only intended as comments.
;
_shelx_estimated_absorpt_t_max 0.954
_shelx_estimated_absorpt_t_min 0.954
_olex2_refinement_description
;
1. Fixed Uiso
 At 1.2 times of:
  All C(H) groups
2. Restrained distances
 C7-C6
 1.4 with sigma of 0.005
 C23-C24 = C23-C22 = C22-C21
 1.4 with sigma of 0.005
 C27-C26
 1.4 with sigma of 0.005
 C17-C17_$1
 1.4 with sigma of 0.005
3. Uiso/Uaniso restraints and constraints
Uanis(Zn3) \\sim Ueq, Uanis(Zn4) \\sim Ueq: with sigma of 0.005 and sigma for
terminal atoms of 0.01
Uanis(O1) \\sim Ueq: with sigma of 0.005 and sigma for terminal atoms of 0.01
Uanis(N3) = Uanis(C26) = Uanis(C27) = Uanis(C24) = Uanis(C25) = Uanis(C23) =
Uanis(C22) = Uanis(C21)
Uanis(N1) = Uanis(C16) = Uanis(N2) = Uanis(C17) = Uanis(C15) = Uanis(C18) =
Uanis(C19) = Uanis(C12) = Uanis(C11) = Uanis(C10) = Uanis(C9) = Uanis(C14) =
Uanis(C13) = Uanis(C8)
Uanis(C20) = Uanis(C21) = Uanis(C22) = Uanis(C23) = Uanis(C24) = Uanis(C25) =
Uanis(C26) = Uanis(C27) = Uanis(N3)
Uanis(C1) = Uanis(C2) = Uanis(C3) = Uanis(C4) = Uanis(C5) = Uanis(C6) =
Uanis(C7)
4.a Aromatic/amide H refined with riding coordinates:
 C17(H17), C14(H14), C19(H19), C10(H10), C13(H13), C7(H7), C3(H3), C11(H11),
 C4(H4), C22(H22), C27(H27), C23(H23)
;
_olex2_submission_special_instructions 'No special instructions were received'

loop_
_space_group_symop_operation_xyz
'x, y, z'
'-y, x, z'
'-x, -y, z'
'y, -x, z'
'x, -z, y'
'x, -y, -z'
'x, z, -y'
'z, y, -x'
'-x, y, -z'
'-z, y, x'
'z, x, y'
'y, z, x'
'-y, -z, x'
'z, -x, -y'
'-y, z, -x'
'-z, -x, y'
'-z, x, -y'
'y, -z, -x'
'y, x, -z'
'-y, -x, -z'
'-x, z, y'
'-x, -z, -y'
'z, -y, x'
'-z, -y, -x'
'-x, -y, -z'
'y, -x, -z'
'x, y, -z'
'-y, x, -z'
'-x, z, -y'
'-x, y, z'
'-x, -z, y'
'-z, -y, x'
'x, -y, z'
'z, -y, -x'
'-z, -x, -y'
'-y, -z, -x'
'y, z, -x'
'-z, x, y'
'y, -z, x'
'z, x, -y'
'z, -x, y'
'-y, z, x'
'-y, -x, z'
'y, x, z'
'x, -z, -y'
'x, z, y'
'-z, y, -x'
'z, y, x'

loop_
_atom_site_label
_atom_site_type_symbol
_atom_site_fract_x
_atom_site_fract_y
_atom_site_fract_z
_atom_site_U_iso_or_equiv
_atom_site_adp_type
_atom_site_occupancy
_atom_site_site_symmetry_order
_atom_site_calc_flag
_atom_site_refinement_flags_posn
_atom_site_refinement_flags_adp
_atom_site_refinement_flags_occupancy
Zn1 Zn 0.31031(2) 0.31031(2) 0.03668(2) 0.0318(2) Uani 1 2 d S T P
Zn2 Zn 0.29915(2) 0.24816(2) 0.0000 0.0286(2) Uani 1 2 d S T P
Zn3 Zn 0.16375(3) 0.5000 0.16375(3) 0.1016(7) Uani 1 4 d S TU P
Zn4 Zn 0.5000 0.5000 0.0000 0.1410(14) Uani 1 16 d S TU P
N1 N 0.19654(14) 0.5000 0.12960(14) 0.0689(5) Uani 1 2 d S T P
O1 O 0.29348(7) 0.29348(7) 0.0000 0.0153(12) Uani 1 4 d S TU P
O2 O 0.28401(8) 0.33499(7) 0.06257(7) 0.0619(10) Uani 1 1 d . . .
C2 C 0.23193(17) 0.23193(17) 0.0701(2) 0.1144(13) Uani 1 2 d S T P
C1 C 0.24685(19) 0.24685(19) 0.0441(2) 0.1144(13) Uani 1 2 d S T P
O3 O 0.33494(8) 0.24338(8) 0.03247(8) 0.0783(12) Uani 1 1 d . . .
C12 C 0.21667(13) 0.41925(11) 0.10412(13) 0.0689(5) Uani 1 1 d . . .
N2 N 0.16283(10) 0.54616(12) 0.16283(10) 0.0689(5) Uani 1 2 d S T P
N3 N 0.4541(2) 0.5000 0.0000 0.1314(17) Uani 1 4 d S T P
C9 C 0.24413(13) 0.36978(11) 0.07148(13) 0.0689(5) Uani 1 1 d . . .
C20 C 0.3506(2) 0.3506(2) 0.0000 0.1314(17) Uani 1 4 d S T P
C15 C 0.20150(12) 0.44441(11) 0.12225(12) 0.0689(5) Uani 1 1 d . . .
O4 O 0.34116(8) 0.34116(8) 0.02528(13) 0.0816(16) Uani 1 2 d S T P
O5 O 0.26974(8) 0.23450(9) 0.03413(8) 0.0895(13) Uani 1 1 d . . .
C5 C 0.20318(17) 0.20318(17) 0.1224(2) 0.1144(13) Uani 1 2 d S T P
C6 C 0.18854(17) 0.18854(17) 0.14891(19) 0.1144(13) Uani 1 2 d DS T P
C16 C 0.20865(12) 0.47441(11) 0.11617(12) 0.0689(5) Uani 1 1 d . . .
C21 C 0.3737(2) 0.3737(2) 0.0000 0.1314(17) Uani 1 4 d DS T P
C18 C 0.17988(13) 0.43415(11) 0.14487(12) 0.0689(5) Uani 1 1 d . . .
C17 C 0.23095(12) 0.48395(5) 0.09236(12) 0.0689(5) Uani 1 1 d D . .
H17 H 0.2426 0.4711 0.0799 0.083 Uiso 1 1 calc R . .
C14 C 0.21766(12) 0.38401(10) 0.06142(12) 0.0689(5) Uani 1 1 d . . .
H14 H 0.2085 0.3773 0.0433 0.083 Uiso 1 1 calc R . .
C8 C 0.25830(16) 0.34460(13) 0.05433(15) 0.0689(5) Uani 1 1 d . . .
C19 C 0.17311(11) 0.40370(10) 0.15115(11) 0.0689(5) Uani 1 1 d . . .
H19 H 0.1820 0.3865 0.1420 0.083 Uiso 1 1 calc R . .
C10 C 0.25728(13) 0.38185(11) 0.09697(12) 0.0689(5) Uani 1 1 d . . .
H10 H 0.2758 0.3736 0.1038 0.083 Uiso 1 1 calc R . .
C26 C 0.43424(15) 0.4746(2) 0.0000 0.1314(17) Uani 1 2 d DS T P
C13 C 0.20377(13) 0.40899(10) 0.07829(12) 0.0689(5) Uani 1 1 d . . .
H13 H 0.1857 0.4180 0.0711 0.083 Uiso 1 1 calc R . .
C7 C 0.20154(19) 0.16314(15) 0.16314(15) 0.1144(13) Uani 1 2 d DS T P
H7 H 0.2198 0.1553 0.1553 0.137 Uiso 1 2 calc RS T P
C3 C 0.20657(14) 0.24200(14) 0.08358(13) 0.1144(13) Uani 1 1 d . . .
H3 H 0.1981 0.2601 0.0761 0.137 Uiso 1 1 calc R . .
C11 C 0.24400(13) 0.40685(10) 0.11398(12) 0.0689(5) Uani 1 1 d . . .
H11 H 0.2538 0.4145 0.1314 0.083 Uiso 1 1 calc R . .
C4 C 0.19147(14) 0.22757(14) 0.10821(13) 0.1144(13) Uani 1 1 d . . .
H4 H 0.1727 0.2353 0.1148 0.137 Uiso 1 1 calc R . .
C22 C 0.38672(11) 0.38672(11) 0.0263(2) 0.1314(17) Uani 1 2 d DS T P
H22 H 0.3794 0.3794 0.0450 0.158 Uiso 1 2 calc RS T P
C27 C 0.40346(14) 0.48384(17) 0.0000 0.1314(17) Uani 1 2 d DS T P
H27 H 0.3863 0.4711 0.0000 0.158 Uiso 1 2 calc RS T P
C23 C 0.40940(11) 0.40940(11) 0.0278(2) 0.1314(17) Uani 1 2 d DS T P
H23 H 0.4167 0.4167 0.0466 0.158 Uiso 1 2 calc RS T P
C25 C 0.44467(19) 0.44467(19) 0.0000 0.1314(17) Uani 1 4 d S T P
C24 C 0.4208(2) 0.4208(2) 0.0000 0.1314(17) Uani 1 4 d DS T P

loop_
_atom_site_aniso_label
_atom_site_aniso_U_11
_atom_site_aniso_U_22
_atom_site_aniso_U_33
_atom_site_aniso_U_23
_atom_site_aniso_U_13
_atom_site_aniso_U_12
Zn1 0.0308(3) 0.0308(3) 0.0338(5) -0.0063(3) -0.0063(3) 0.0135(4)
Zn2 0.0272(4) 0.0256(4) 0.0329(5) 0.000 0.000 0.0071(3)
Zn3 0.1405(10) 0.0239(7) 0.1405(10) 0.000 0.1198(11) 0.000
Zn4 0.0976(15) 0.0976(15) 0.228(4) 0.000 0.000 0.000
N1 0.0881(13) 0.0375(10) 0.0811(13) 0.000 0.0378(9) 0.000
O1 0.0153(16) 0.0153(16) 0.015(3) 0.000 0.000 0.008(2)
O2 0.072(3) 0.061(2) 0.053(2) -0.0255(18) 0.0136(19) 0.033(2)
C2 0.1208(19) 0.1208(19) 0.102(3) 0.0788(17) 0.0788(17) 0.086(2)
C1 0.1208(19) 0.1208(19) 0.102(3) 0.0788(17) 0.0788(17) 0.086(2)
O3 0.066(3) 0.085(3) 0.083(3) 0.012(2) -0.018(2) 0.052(2)
C12 0.0881(13) 0.0375(10) 0.0811(13) 0.000 0.0378(9) 0.000
N2 0.0881(13) 0.0375(10) 0.0811(13) 0.000 0.0378(9) 0.000
N3 0.026(3) 0.090(4) 0.279(5) 0.000 0.000 0.000
C9 0.0881(13) 0.0375(10) 0.0811(13) 0.000 0.0378(9) 0.000
C20 0.026(3) 0.090(4) 0.279(5) 0.000 0.000 0.000
C15 0.0881(13) 0.0375(10) 0.0811(13) 0.000 0.0378(9) 0.000
O4 0.073(3) 0.073(3) 0.099(4) -0.012(2) -0.012(2) -0.010(3)
O5 0.075(3) 0.112(3) 0.082(3) 0.047(3) 0.012(2) 0.014(2)
C5 0.1208(19) 0.1208(19) 0.102(3) 0.0788(17) 0.0788(17) 0.086(2)
C6 0.1208(19) 0.1208(19) 0.102(3) 0.0788(17) 0.0788(17) 0.086(2)
C16 0.0881(13) 0.0375(10) 0.0811(13) 0.000 0.0378(9) 0.000
C21 0.026(3) 0.090(4) 0.279(5) 0.000 0.000 0.000
C18 0.0881(13) 0.0375(10) 0.0811(13) 0.000 0.0378(9) 0.000
C17 0.0881(13) 0.0375(10) 0.0811(13) 0.000 0.0378(9) 0.000
C14 0.0881(13) 0.0375(10) 0.0811(13) 0.000 0.0378(9) 0.000
C8 0.0881(13) 0.0375(10) 0.0811(13) 0.000 0.0378(9) 0.000
C19 0.0881(13) 0.0375(10) 0.0811(13) 0.000 0.0378(9) 0.000
C10 0.0881(13) 0.0375(10) 0.0811(13) 0.000 0.0378(9) 0.000
C26 0.026(3) 0.090(4) 0.279(5) 0.000 0.000 0.000
C13 0.0881(13) 0.0375(10) 0.0811(13) 0.000 0.0378(9) 0.000
C7 0.1208(19) 0.1208(19) 0.102(3) 0.0788(17) 0.0788(17) 0.086(2)
C3 0.1208(19) 0.1208(19) 0.102(3) 0.0788(17) 0.0788(17) 0.086(2)
C11 0.0881(13) 0.0375(10) 0.0811(13) 0.000 0.0378(9) 0.000
C4 0.1208(19) 0.1208(19) 0.102(3) 0.0788(17) 0.0788(17) 0.086(2)
C22 0.026(3) 0.090(4) 0.279(5) 0.000 0.000 0.000
C27 0.026(3) 0.090(4) 0.279(5) 0.000 0.000 0.000
C23 0.026(3) 0.090(4) 0.279(5) 0.000 0.000 0.000
C25 0.026(3) 0.090(4) 0.279(5) 0.000 0.000 0.000
C24 0.026(3) 0.090(4) 0.279(5) 0.000 0.000 0.000

loop_
_atom_type_symbol
_atom_type_description
_atom_type_scat_dispersion_real
_atom_type_scat_dispersion_imag
_atom_type_scat_source
C C 0.0033 0.0016 'International Tables Vol C Tables 4.2.6.8 and 6.1.1.4'
H H 0.0000 0.0000 'International Tables Vol C Tables 4.2.6.8 and 6.1.1.4'
N N 0.0061 0.0033 'International Tables Vol C Tables 4.2.6.8 and 6.1.1.4'
O O 0.0106 0.0060 'International Tables Vol C Tables 4.2.6.8 and 6.1.1.4'
Zn Zn 0.2839 1.4301 'International Tables Vol C Tables 4.2.6.8 and 6.1.1.4'

loop_
_geom_angle_atom_site_label_1
_geom_angle_atom_site_label_2
_geom_angle_atom_site_label_3
_geom_angle
_geom_angle_site_symmetry_1
_geom_angle_site_symmetry_3
O1 Zn1 O2 118.38(11) . 44
O1 Zn1 O2 118.38(11) . .
O1 Zn1 O4 108.3(2) . .
O2 Zn1 O2 108.6(2) 44 .
O2 Zn1 O4 99.92(14) 44 .
O2 Zn1 O4 99.92(14) . .
O1 Zn2 Zn2 37.87(10) . 19
O1 Zn2 O3 100.91(13) . .
O1 Zn2 O3 100.91(13) . 27
O1 Zn2 O5 102.15(13) . .
O1 Zn2 O5 102.15(13) . 27
O3 Zn2 Zn2 126.22(10) 27 19
O3 Zn2 Zn2 126.22(10) . 19
O3 Zn2 O3 83.92(19) 27 .
O5 Zn2 Zn2 76.31(10) 27 19
O5 Zn2 Zn2 76.32(10) . 19
O5 Zn2 O3 156.43(15) 27 .
O5 Zn2 O3 86.98(14) . .
O5 Zn2 O3 86.98(14) 27 27
O5 Zn2 O3 156.43(15) . 27
O5 Zn2 O5 92.9(2) . 27
N1 Zn3 N1 177.7(4) . 23_565
N2 Zn3 N1 89.967(7) 33_565 .
N2 Zn3 N1 89.967(7) . 23_565
N2 Zn3 N1 89.967(7) . .
N2 Zn3 N1 89.967(7) 33_565 23_565
N2 Zn3 N2 176.8(4) . 33_565
N3 Zn4 N3 180.0 . 25_665
N3 Zn4 N3 90.000(1) 26_565 25_665
N3 Zn4 N3 90.0 25_665 2_655
N3 Zn4 N3 180.0 26_565 2_655
N3 Zn4 N3 90.0 . 26_565
N3 Zn4 N3 90.0 . 2_655
C16 N1 Zn3 125.2(3) . .
C16 N1 Zn3 125.2(3) 33_565 .
C16 N1 C16 109.5(6) . 33_565
Zn1 O1 Zn1 114.1(2) . 27
Zn1 O1 Zn2 109.51(2) . .
Zn1 O1 Zn2 109.51(2) 27 19
Zn1 O1 Zn2 109.51(2) 27 .
Zn1 O1 Zn2 109.51(2) . 19
Zn2 O1 Zn2 104.3(2) 19 .
C8 O2 Zn1 123.4(4) . .
C3 C2 C1 124.6(4) . .
C3 C2 C1 124.6(4) 44 .
C3 C2 C3 110.8(7) . 44
O5 C1 C2 116.5(4) . .
O5 C1 C2 116.5(4) 44 .
O5 C1 O5 127.0(8) 44 .
C8 O3 Zn2 136.0(4) 44 .
C13 C12 C15 120.1(5) . .
C13 C12 C11 119.7(5) . .
C11 C12 C15 120.2(5) . .
C18 N2 Zn3 128.5(3) 33_565 .
C18 N2 Zn3 128.5(3) 23_565 .
C18 N2 C18 103.0(6) 23_565 33_565
C26 N3 Zn4 127.9(4) 6_565 .
C26 N3 Zn4 127.9(4) . .
C26 N3 C26 104.1(8) . 6_565
C14 C9 C8 121.8(6) . .
C10 C9 C14 116.0(5) . .
C10 C9 C8 122.1(6) . .
O4 C20 O4 124.4(14) . 27
O4 C20 C21 117.8(7) . .
O4 C20 C21 117.8(7) 27 .
C16 C15 C12 119.6(4) . .
C16 C15 C18 125.4(5) . .
C18 C15 C12 115.0(4) . .
C20 O4 Zn1 132.4(8) . .
C1 O5 Zn2 130.1(5) . .
C4 C5 C6 123.1(4) . .
C4 C5 C6 123.1(4) 44 .
C4 C5 C4 113.4(7) 44 .
C7 C6 C5 121.4(4) 11 .
C7 C6 C5 121.4(4) . .
C7 C6 C7 116.8(8) . 11
N1 C16 C15 127.5(5) . .
N1 C16 C17 108.9(4) . .
C15 C16 C17 123.5(4) . .
C22 C21 C20 125.0(6) . .
C22 C21 C20 125.0(6) 27 .
C22 C21 C22 110.0(13) . 27
N2 C18 C15 123.4(4) 33_565 .
N2 C18 C19 111.6(5) 33_565 .
C19 C18 C15 125.0(4) . .
C17 C17 C16 106.3(2) 33_565 .
C9 C14 C13 121.8(5) . .
O2 C8 C9 118.9(6) . .
O3 C8 O2 125.7(5) 44 .
O3 C8 C9 115.4(6) 44 .
C19 C19 C18 106.9(3) 48 .
C9 C10 C11 123.1(6) . .
C27 C26 N3 111.2(8) . .
C25 C26 N3 122.9(7) . .
C25 C26 C27 126.0(8) . .
C12 C13 C14 120.3(6) . .
C6 C7 C6 123.0(8) 12 .
C2 C3 C4 125.5(6) . .
C12 C11 C10 119.0(6) . .
C5 C4 C3 122.1(6) . .
C23 C22 C21 127.7(11) . .
C26 C27 C27 106.8(5) . 6_565
C22 C23 C24 117.4(11) . .
C26 C25 C26 128.5(11) . 19
C26 C25 C24 115.8(5) 19 .
C26 C25 C24 115.8(5) . .
C23 C24 C23 119.9(13) 27 .
C23 C24 C25 120.0(7) . .
C23 C24 C25 120.0(7) 27 .

loop_
_geom_bond_atom_site_label_1
_geom_bond_atom_site_label_2
_geom_bond_distance
_geom_bond_site_symmetry_2
Zn1 O1 1.902(3) .
Zn1 O2 1.931(3) .
Zn1 O2 1.931(3) 44
Zn1 O4 1.961(5) .
Zn2 Zn2 3.1363(13) 19
Zn2 O1 1.987(3) .
Zn2 O3 2.112(4) 27
Zn2 O3 2.112(4) .
Zn2 O5 2.048(3) 27
Zn2 O5 2.048(3) .
Zn3 N1 2.059(5) 23_565
Zn3 N1 2.059(6) .
Zn3 N2 2.008(5) 33_565
Zn3 N2 2.008(5) .
Zn4 N3 1.999(9) 25_665
Zn4 N3 1.999(9) 26_565
Zn4 N3 1.998(9) .
Zn4 N3 1.999(9) 2_655
N1 C16 1.363(5) .
N1 C16 1.363(5) 33_565
O1 Zn1 1.902(3) 27
O1 Zn2 1.986(3) 19
O2 C8 1.246(7) .
C2 C1 1.457(10) .
C2 C3 1.324(6) .
C2 C3 1.324(6) 44
C1 O5 1.211(4) .
C1 O5 1.211(4) 44
O3 C8 1.226(7) 44
C12 C15 1.502(6) .
C12 C13 1.333(7) .
C12 C11 1.374(7) .
N2 C18 1.376(5) 33_565
N2 C18 1.376(5) 23_565
N3 C26 1.402(9) 6_565
N3 C26 1.402(9) .
C9 C14 1.378(6) .
C9 C8 1.461(7) .
C9 C10 1.353(7) .
C20 O4 1.243(7) 27
C20 O4 1.243(7) .
C20 C21 1.422(17) .
C15 C16 1.367(6) .
C15 C18 1.432(6) .
C5 C6 1.463(9) .
C5 C4 1.329(6) 44
C5 C4 1.329(6) .
C6 C7 1.387(3) 11
C6 C7 1.387(3) .
C16 C17 1.478(6) .
C21 C22 1.397(4) 27
C21 C22 1.397(4) .
C18 N2 1.376(5) 33_565
C18 C19 1.384(6) .
C17 C17 1.396(4) 33_565
C14 C13 1.443(6) .
C8 O3 1.226(7) 44
C19 C19 1.351(8) 48
C10 C11 1.436(6) .
C26 C27 1.398(4) .
C26 C25 1.377(9) .
C7 C6 1.387(3) 12
C3 C4 1.404(7) .
C22 C23 1.396(4) .
C27 C27 1.406(14) 6_565
C23 C24 1.397(5) .
C25 C26 1.378(9) 19
C25 C24 1.470(15) .
C24 C23 1.397(5) 27

loop_
_platon_squeeze_void_nr
_platon_squeeze_void_average_x
_platon_squeeze_void_average_y
_platon_squeeze_void_average_z
_platon_squeeze_void_volume
_platon_squeeze_void_count_electrons
_platon_squeeze_void_content
1 -0.003 -0.007 -0.004 67420 25918 ' '
